data_4339451
loop_
_publ_author_name
'Mu\~noz, M Carmen'
'Gaspar, Ana B.'
'Galet, Ana'
'Real, Jos\'e A'

_publ_section_title
;
 Spin-crossover behavior in cyanide-bridged iron(II)-silver(I) bimetallic
 2D Hofmann-like metal-organic frameworks.
;
_journal_issue 20
_journal_name_full 'Inorganic chemistry'
_journal_page_first 8182
_journal_page_last 8192
_journal_paper_doi 10.1021/ic700607x
_journal_volume 46
_journal_year 2007
_chemical_formula_sum 'C56 H32 Ag8 Br8 Fe4 N24'
_chemical_formula_weight 2766.70
_chemical_name_systematic
;
 ?
;
_space_group_IT_number 14
_symmetry_cell_setting monoclinic
_symmetry_space_group_name_Hall '-P 2ybc'
_symmetry_space_group_name_H-M 'P 1 21/c 1'
_atom_sites_solution_hydrogens geom
_atom_sites_solution_primary direct
_atom_sites_solution_secondary difmap
_audit_creation_method SHELXL-97
_cell_angle_alpha 90.00
_cell_angle_beta 101.2430(10)
_cell_angle_gamma 90.00
_cell_formula_units_Z 1
_cell_length_a 9.4500(3)
_cell_length_b 12.5440(3)
_cell_length_c 16.8530(5)
_cell_measurement_temperature 293(2)
_cell_volume 1959.43(10)
_computing_cell_refinement 'HKL DENZO'
_computing_data_collection COLLECT
_computing_data_reduction 'HKL DENZO and SCALEPACK'
_computing_structure_refinement 'SHELXL-97 (Sheldrick, 1997)'
_computing_structure_solution SHELXS-97
_diffrn_ambient_temperature 293(2)
_diffrn_measured_fraction_theta_full 0.996
_diffrn_measured_fraction_theta_max 0.996
_diffrn_radiation_monochromator graphite
_diffrn_radiation_source 'fine-focus sealed tube'
_diffrn_radiation_type MoK\a
_diffrn_radiation_wavelength 0.71073
_diffrn_reflns_av_R_equivalents 0.0242
_diffrn_reflns_av_sigmaI/netI 0.0431
_diffrn_reflns_limit_h_max 12
_diffrn_reflns_limit_h_min -12
_diffrn_reflns_limit_k_max 14
_diffrn_reflns_limit_k_min -16
_diffrn_reflns_limit_l_max 21
_diffrn_reflns_limit_l_min -21
_diffrn_reflns_number 7296
_diffrn_reflns_theta_full 27.49
_diffrn_reflns_theta_max 27.49
_diffrn_reflns_theta_min 2.46
_exptl_absorpt_coefficient_mu 6.797
_exptl_crystal_colour yellow
_exptl_crystal_density_diffrn 2.345
_exptl_crystal_density_method 'not measured'
_exptl_crystal_description prismatic
_exptl_crystal_F_000 1296
_exptl_crystal_size_max 0.09
_exptl_crystal_size_mid 0.09
_exptl_crystal_size_min 0.04
_refine_diff_density_max 0.953
_refine_diff_density_min -1.763
_refine_diff_density_rms 0.433
_refine_ls_extinction_method none
_refine_ls_goodness_of_fit_ref 1.056
_refine_ls_hydrogen_treatment mixed
_refine_ls_matrix_type full
_refine_ls_number_parameters 227
_refine_ls_number_reflns 4484
_refine_ls_number_restraints 0
_refine_ls_restrained_S_all 1.056
_refine_ls_R_factor_all 0.0571
_refine_ls_R_factor_gt 0.0359
_refine_ls_shift/su_max 0.000
_refine_ls_shift/su_mean 0.000
_refine_ls_structure_factor_coef Fsqd
_refine_ls_weighting_details 'calc w=1/[\s^2^(Fo^2^)+(0.0557P)^2^+1.8744P] where P=(Fo^2^+2Fc^2^)/3'
_refine_ls_weighting_scheme calc
_refine_ls_wR_factor_gt 0.0894
_refine_ls_wR_factor_ref 0.1093
_reflns_number_gt 3444
_reflns_number_total 4484
_reflns_threshold_expression >2sigma(I)
_cod_data_source_file ic700607x-file002.cif
_cod_data_source_block 3
_cod_original_sg_symbol_H-M P21/c
_cod_database_code 4339451

loop_
_symmetry_equiv_pos_as_xyz
'x, y, z'
'-x, y+1/2, -z+1/2'
'-x, -y, -z'
'x, -y-1/2, z-1/2'

loop_
_atom_site_label
_atom_site_type_symbol
_atom_site_fract_x
_atom_site_fract_y
_atom_site_fract_z
_atom_site_U_iso_or_equiv
_atom_site_adp_type
_atom_site_occupancy
_atom_site_symmetry_multiplicity
_atom_site_calc_flag
_atom_site_refinement_flags
Fe Fe -0.14740(7) 0.49536(4) -0.23484(3) 0.02240(15) Uani 1 1 d .
Ag1 Ag -0.23577(5) 0.27702(3) 0.02139(2) 0.04240(14) Uani 1 1 d .
Ag2 Ag 0.07486(4) 0.22954(3) -0.01072(2) 0.04019(13) Uani 1 1 d .
Br1 Br 0.39765(8) 0.36852(11) -0.01262(4) 0.1069(4) Uani 1 1 d .
Br2 Br -0.71866(7) 0.51628(6) -0.45384(4) 0.0659(2) Uani 1 1 d .
N1 N 0.0793(4) 0.4323(3) -0.2087(2) 0.0317(9) Uani 1 1 d .
N2 N -0.3776(4) 0.5504(3) -0.2649(2) 0.0324(8) Uani 1 1 d .
N3 N -0.2052(5) 0.4001(3) -0.1401(2) 0.0367(9) Uani 1 1 d .
N6 N -0.2054(5) 0.3670(3) -0.3199(2) 0.0348(9) Uani 1 1 d .
N5 N -0.0983(4) 0.5916(3) -0.3321(2) 0.0336(9) Uani 1 1 d .
N4 N -0.0948(4) 0.6191(3) -0.1445(2) 0.0328(9) Uani 1 1 d .
C1 C 0.1355(6) 0.3929(4) -0.2691(3) 0.0418(12) Uani 1 1 d .
H1 H 0.0803 0.3953 -0.3211 0.059(7) Uiso 1 1 calc R
C2 C 0.2712(6) 0.3486(4) -0.2584(3) 0.0458(13) Uani 1 1 d .
H2 H 0.3068 0.3234 -0.3026 0.059(7) Uiso 1 1 calc R
C3 C 0.3526(6) 0.3420(4) -0.1825(3) 0.0440(13) Uani 1 1 d .
H3 H 0.4446 0.3124 -0.1735 0.059(7) Uiso 1 1 calc R
C4 C 0.2941(6) 0.3806(5) -0.1195(3) 0.0445(13) Uani 1 1 d .
C5 C 0.1600(6) 0.4255(4) -0.1345(3) 0.0394(11) Uani 1 1 d .
H5 H 0.1233 0.4523 -0.0912 0.059(7) Uiso 1 1 calc R
C6 C -0.4370(6) 0.5995(4) -0.2090(3) 0.0413(12) Uani 1 1 d .
H6 H -0.3799 0.6126 -0.1584 0.059(7) Uiso 1 1 calc R
C7 C -0.5783(6) 0.6314(5) -0.2232(3) 0.0508(14) Uani 1 1 d .
H7 H -0.6148 0.6665 -0.1829 0.059(7) Uiso 1 1 calc R
C8 C -0.6663(6) 0.6116(5) -0.2969(4) 0.0522(14) Uani 1 1 d .
H8 H -0.7626 0.6324 -0.3078 0.059(7) Uiso 1 1 calc R
C9 C -0.6045(5) 0.5590(4) -0.3542(3) 0.0388(11) Uani 1 1 d .
C10 C -0.4619(6) 0.5315(4) -0.3362(3) 0.0385(11) Uani 1 1 d .
H10 H -0.4220 0.4979 -0.3759 0.059(7) Uiso 1 1 calc R
C11 C -0.2252(5) 0.3572(4) -0.0843(3) 0.0359(11) Uani 1 1 d .
C14 C -0.2265(6) 0.1895(4) 0.1265(3) 0.0354(11) Uani 1 1 d .
C13 C 0.0855(5) 0.1390(4) -0.1123(3) 0.0344(11) Uani 1 1 d .
C12 C 0.0837(5) 0.3237(4) 0.0915(3) 0.0356(11) Uani 1 1 d .

loop_
_atom_site_aniso_label
_atom_site_aniso_U_11
_atom_site_aniso_U_22
_atom_site_aniso_U_33
_atom_site_aniso_U_23
_atom_site_aniso_U_13
_atom_site_aniso_U_12
Fe 0.0311(4) 0.0217(3) 0.0152(3) -0.0004(2) 0.0066(2) -0.0009(2)
Ag1 0.0516(3) 0.0469(2) 0.0323(2) 0.02038(16) 0.01711(18) 0.00724(19)
Ag2 0.0478(3) 0.0434(2) 0.0307(2) -0.01828(16) 0.01086(18) -0.00162(18)
Br1 0.0404(4) 0.2314(13) 0.0457(4) 0.0218(5) 0.0005(3) 0.0164(6)
Br2 0.0543(4) 0.0914(5) 0.0429(3) 0.0040(3) -0.0133(3) -0.0019(3)
N1 0.038(2) 0.0284(18) 0.030(2) 0.0020(16) 0.0105(17) 0.0041(17)
N2 0.037(2) 0.035(2) 0.0254(19) 0.0000(16) 0.0078(16) 0.0011(18)
N3 0.048(3) 0.037(2) 0.027(2) 0.0064(17) 0.0109(18) -0.0003(19)
N6 0.045(3) 0.033(2) 0.028(2) -0.0089(17) 0.0109(18) -0.0031(18)
N5 0.041(2) 0.0340(19) 0.026(2) 0.0079(17) 0.0083(17) 0.0014(18)
N4 0.039(2) 0.0341(19) 0.0254(19) -0.0060(16) 0.0063(17) -0.0034(17)
C1 0.044(3) 0.042(3) 0.040(3) -0.007(2) 0.010(2) 0.003(2)
C2 0.049(3) 0.043(3) 0.048(3) -0.007(2) 0.015(3) 0.002(2)
C3 0.032(3) 0.047(3) 0.056(3) 0.001(3) 0.016(3) 0.008(2)
C4 0.034(3) 0.063(3) 0.037(3) 0.010(2) 0.006(2) -0.001(3)
C5 0.038(3) 0.049(3) 0.032(3) -0.002(2) 0.009(2) -0.001(2)
C6 0.044(3) 0.046(3) 0.037(3) -0.010(2) 0.013(2) 0.006(2)
C7 0.045(3) 0.059(3) 0.050(3) -0.013(3) 0.015(3) 0.012(3)
C8 0.035(3) 0.053(3) 0.068(4) 0.005(3) 0.011(3) 0.008(3)
C9 0.035(3) 0.045(3) 0.033(3) 0.007(2) -0.003(2) -0.002(2)
C10 0.046(3) 0.043(3) 0.027(2) 0.002(2) 0.006(2) 0.004(2)
C11 0.035(3) 0.040(3) 0.034(3) 0.014(2) 0.010(2) 0.005(2)
C14 0.040(3) 0.034(2) 0.035(3) 0.005(2) 0.015(2) 0.002(2)
C13 0.037(3) 0.037(2) 0.030(2) -0.009(2) 0.010(2) 0.000(2)
C12 0.033(3) 0.041(3) 0.032(2) -0.011(2) 0.003(2) -0.002(2)

loop_
_atom_type_symbol
_atom_type_description
_atom_type_scat_dispersion_real
_atom_type_scat_dispersion_imag
_atom_type_scat_source
C C 0.0033 0.0016 'International Tables Vol C Tables 4.2.6.8 and 6.1.1.4'
H H 0.0000 0.0000 'International Tables Vol C Tables 4.2.6.8 and 6.1.1.4'
N N 0.0061 0.0033 'International Tables Vol C Tables 4.2.6.8 and 6.1.1.4'
Br Br -0.2901 2.4595 'International Tables Vol C Tables 4.2.6.8 and 6.1.1.4'
Ag Ag -0.8971 1.1015 'International Tables Vol C Tables 4.2.6.8 and 6.1.1.4'
Fe Fe 0.3463 0.8444 'International Tables Vol C Tables 4.2.6.8 and 6.1.1.4'

loop_
_geom_angle_atom_site_label_1
_geom_angle_atom_site_label_2
_geom_angle_atom_site_label_3
_geom_angle
_geom_angle_site_symmetry_1
N3 Fe N6 90.60(15) .
N3 Fe N5 177.72(15) .
N6 Fe N5 88.68(15) .
N3 Fe N4 86.16(15) .
N6 Fe N4 176.70(14) .
N5 Fe N4 94.53(15) .
N3 Fe N1 91.69(15) .
N6 Fe N1 88.66(15) .
N5 Fe N1 90.45(15) .
N4 Fe N1 92.02(14) .
N3 Fe N2 87.88(15) .
N6 Fe N2 88.27(15) .
N5 Fe N2 89.94(15) .
N4 Fe N2 91.02(15) .
N1 Fe N2 176.90(13) .
C11 Ag1 C14 174.15(19) .
C11 Ag1 Ag2 74.93(14) .
C14 Ag1 Ag2 99.29(14) .
C13 Ag2 C12 174.80(19) .
C13 Ag2 Ag1 116.30(14) .
C12 Ag2 Ag1 68.75(13) .
C1 N1 C5 116.8(4) .
C1 N1 Fe 119.3(3) .
C5 N1 Fe 123.7(3) .
C10 N2 C6 117.4(4) .
C10 N2 Fe 122.3(3) .
C6 N2 Fe 120.3(3) .
C11 N3 Fe 172.1(4) .
C14 N6 Fe 168.2(4) 4_565
C13 N5 Fe 173.1(4) 2_554
C12 N4 Fe 168.8(4) 3_565
N1 C1 C2 123.4(5) .
N1 C1 H1 118.3 .
C2 C1 H1 118.3 .
C3 C2 C1 119.3(5) .
C3 C2 H2 120.4 .
C1 C2 H2 120.4 .
C2 C3 C4 117.7(5) .
C2 C3 H3 121.1 .
C4 C3 H3 121.1 .
C5 C4 C3 120.0(5) .
C5 C4 Br1 120.1(4) .
C3 C4 Br1 119.9(4) .
N1 C5 C4 122.7(5) .
N1 C5 H5 118.6 .
C4 C5 H5 118.6 .
N2 C6 C7 122.8(5) .
N2 C6 H6 118.6 .
C7 C6 H6 118.6 .
C6 C7 C8 120.1(5) .
C6 C7 H7 119.9 .
C8 C7 H7 119.9 .
C9 C8 C7 116.8(5) .
C9 C8 H8 121.6 .
C7 C8 H8 121.6 .
C10 C9 C8 119.7(5) .
C10 C9 Br2 119.5(4) .
C8 C9 Br2 120.6(4) .
N2 C10 C9 123.2(5) .
N2 C10 H10 118.4 .
C9 C10 H10 118.4 .
N3 C11 Ag1 173.3(4) .
N6 C14 Ag1 169.6(4) 4_566
N5 C13 Ag2 176.4(4) 2_544
N4 C12 Ag2 174.5(4) 3_565

loop_
_geom_bond_atom_site_label_1
_geom_bond_atom_site_label_2
_geom_bond_distance
_geom_bond_site_symmetry_2
Fe N3 2.149(4) .
Fe N6 2.154(4) .
Fe N5 2.158(4) .
Fe N4 2.162(4) .
Fe N1 2.245(4) .
Fe N2 2.244(4) .
Ag1 C11 2.064(4) .
Ag1 C14 2.071(5) .
Ag1 Ag2 3.1438(6) .
Ag2 C13 2.073(4) .
Ag2 C12 2.077(4) .
Br1 C4 1.880(5) .
Br2 C9 1.888(5) .
N1 C1 1.331(6) .
N1 C5 1.335(6) .
N2 C10 1.328(6) .
N2 C6 1.337(6) .
N3 C11 1.131(6) .
N6 C14 1.135(6) 4_565
N5 C13 1.136(6) 2_554
N4 C12 1.135(6) 3_565
C1 C2 1.376(7) .
C1 H1 0.9300 .
C2 C3 1.360(7) .
C2 H2 0.9300 .
C3 C4 1.378(7) .
C3 H3 0.9300 .
C4 C5 1.365(7) .
C5 H5 0.9300 .
C6 C7 1.370(8) .
C6 H6 0.9300 .
C7 C8 1.377(8) .
C7 H7 0.9300 .
C8 C9 1.389(8) .
C8 H8 0.9300 .
C9 C10 1.367(7) .
C10 H10 0.9300 .
C14 N6 1.135(6) 4_566
C13 N5 1.136(6) 2_544
C12 N4 1.135(6) 3_565
